data_4300469
loop_
_publ_author_name
'Brisse, Fran\,cois'
'Mohamed Osman, Awaleh'
'Antonnella, Badia'

_journal_name_full 'Inorganic Chemistry'
_journal_paper_doi 10.1021/ic051357c
_journal_year 2006
_chemical_formula_moiety 'C12 H9 Ag2 F6 O4 S1'
_chemical_formula_sum 'C12 H9 Ag2 F6 O4 S'
_chemical_formula_weight 578.99
_space_group_IT_number 14
_symmetry_cell_setting monoclinic
_symmetry_space_group_name_Hall '-P 2ybc'
_symmetry_space_group_name_H-M 'P 1 21/c 1'
_cell_angle_alpha 90.00
_cell_angle_beta 92.6080(10)
_cell_angle_gamma 90.00
_cell_formula_units_Z 4
_cell_length_a 13.1732(2)
_cell_length_b 13.8286(2)
_cell_length_c 8.74950(10)
_cell_measurement_temperature 220(2)
_cell_volume 1592.22(4)
_diffrn_ambient_temperature 220(2)
_exptl_crystal_density_diffrn 2.415
_cod_depositor_comments
;
The following automatic conversions were performed:
'_symmetry_cell_setting' value 'Monoclinic' changed to 'monoclinic'
according to '/home/saulius/struct/CIF-dictionaries/cif_core.dic'
dictionary named 'cif_core.dic' version 2.4.1 from
2010-06-29.

'_geom_bond_publ_flag' value 'Y' changed to 'y' according to
'/home/saulius/struct/CIF-dictionaries/cif_core.dic' dictionary named
'cif_core.dic' version 2.4.1 from 2010-06-29 (32 times).

Automatic conversion script
Id: cif_fix_enum 1527 2010-12-29 10:47:43Z saulius 
;
_cod_original_sg_symbol_H-M 'P 21/c'
_cod_original_formula_sum 'C12 H9 Ag2 F6 O4 S1'
_cod_database_code 4300469

loop_
_symmetry_equiv_pos_as_xyz
'x, y, z'
'-x, y+1/2, -z+1/2'
'-x, -y, -z'
'x, -y-1/2, z-1/2'

loop_
_atom_site_label
_atom_site_type_symbol
_atom_site_fract_x
_atom_site_fract_y
_atom_site_fract_z
_atom_site_U_iso_or_equiv
_atom_site_adp_type
_atom_site_occupancy
_atom_site_symmetry_multiplicity
_atom_site_calc_flag
_atom_site_refinement_flags
_atom_site_disorder_assembly
_atom_site_disorder_group
Ag1 Ag 0.62013(2) 0.73358(3) 0.17131(4) 0.03461(14) Uani 1 1 d . . .
Ag2 Ag 0.47459(3) 0.60322(3) -0.07043(4) 0.04584(16) Uani 1 1 d . . .
S1 S 0.67876(7) 0.82560(7) -0.05819(11) 0.0235(2) Uani 1 1 d . . .
F1 F 0.1970(2) 0.7109(2) 0.1914(4) 0.0480(7) Uani 1 1 d . . .
F2 F 0.2760(3) 0.6973(3) 0.4114(4) 0.0576(9) Uani 1 1 d . . .
F3 F 0.2692(2) 0.8347(2) 0.2942(5) 0.0603(10) Uani 1 1 d . . .
F4 F 0.8506(2) 0.6097(2) -0.0715(4) 0.0578(9) Uani 1 1 d . . .
F5 F 0.8053(2) 0.4980(2) -0.2305(3) 0.0439(7) Uani 1 1 d . . .
F6 F 0.8354(2) 0.4637(2) 0.0067(4) 0.0500(8) Uani 1 1 d . . .
O1 O 0.3752(2) 0.6401(2) 0.1213(4) 0.0356(7) Uani 1 1 d . . .
O2 O 0.4525(2) 0.7673(2) 0.2339(4) 0.0361(7) Uani 1 1 d . . .
O3 O 0.6303(2) 0.5841(2) -0.1676(4) 0.0360(7) Uani 1 1 d . . .
O4 O 0.6582(3) 0.5442(2) 0.0793(4) 0.0391(7) Uani 1 1 d . . .
C1 C 0.3794(3) 0.7136(3) 0.1994(5) 0.0280(9) Uani 1 1 d . . .
C2 C 0.2783(3) 0.7402(3) 0.2730(6) 0.0362(10) Uani 1 1 d . . .
C3 C 0.6837(3) 0.5531(3) -0.0560(5) 0.0303(9) Uani 1 1 d . . .
C4 C 0.7949(4) 0.5295(3) -0.0875(6) 0.0348(10) Uani 1 1 d . . .
C11 C 0.8134(3) 0.8438(3) -0.0463(5) 0.0274(8) Uani 1 1 d . . .
C12 C 0.8586(4) 0.8943(4) -0.1612(6) 0.0415(11) Uani 1 1 d . . .
H12 H 0.8189 0.9202 -0.2433 0.050 Uiso 1 1 calc R . .
C13 C 0.9632(4) 0.9062(4) -0.1542(7) 0.0541(15) Uani 1 1 d . . .
H13 H 0.9952 0.9398 -0.2320 0.065 Uiso 1 1 calc R . .
C14 C 1.0203(4) 0.8680(5) -0.0308(8) 0.0564(16) Uani 1 1 d . . .
H14 H 1.0913 0.8753 -0.0259 0.068 Uiso 1 1 calc R . .
C15 C 0.9747(4) 0.8205(5) 0.0816(8) 0.0548(15) Uani 1 1 d . . .
H15 H 1.0141 0.7962 0.1653 0.066 Uiso 1 1 calc R . .
C16 C 0.8701(4) 0.8069(4) 0.0756(6) 0.0405(11) Uani 1 1 d . . .
H16 H 0.8387 0.7729 0.1536 0.049 Uiso 1 1 calc R . .
C17 C 0.6333(3) 0.9490(3) -0.0320(5) 0.0268(8) Uani 1 1 d . . .
H17A H 0.6637 0.9755 0.0633 0.032 Uiso 1 1 calc R . .
H17B H 0.6544 0.9895 -0.1168 0.032 Uiso 1 1 calc R . .
C18 C 0.5182(3) 0.9509(3) -0.0261(5) 0.0278(9) Uani 1 1 d . . .
H18A H 0.4877 0.9365 -0.1278 0.033 Uiso 1 1 calc R . .
H18B H 0.4962 0.9010 0.0447 0.033 Uiso 1 1 calc R . .

loop_
_atom_site_aniso_label
_atom_site_aniso_U_11
_atom_site_aniso_U_22
_atom_site_aniso_U_33
_atom_site_aniso_U_23
_atom_site_aniso_U_13
_atom_site_aniso_U_12
Ag1 0.02750(19) 0.0442(2) 0.0326(2) 0.00898(13) 0.00681(14) 0.00335(12)
Ag2 0.0398(2) 0.0487(3) 0.0505(3) 0.01423(16) 0.01958(18) 0.01426(15)
S1 0.0216(4) 0.0237(4) 0.0255(5) -0.0001(3) 0.0037(4) 0.0015(3)
F1 0.0229(12) 0.0583(18) 0.063(2) -0.0163(15) -0.0019(13) -0.0006(12)
F2 0.0484(18) 0.087(3) 0.0391(17) -0.0025(16) 0.0151(15) -0.0109(17)
F3 0.0412(16) 0.0424(17) 0.098(3) -0.0282(17) 0.0164(17) 0.0039(13)
F4 0.0478(17) 0.0469(19) 0.080(2) -0.0086(16) 0.0145(17) -0.0179(14)
F5 0.0378(14) 0.0556(18) 0.0392(15) -0.0064(13) 0.0126(13) 0.0107(13)
F6 0.0448(16) 0.0545(19) 0.0506(18) 0.0072(14) -0.0009(14) 0.0150(14)
O1 0.0312(15) 0.0362(17) 0.0405(18) -0.0102(14) 0.0121(14) 0.0007(13)
O2 0.0248(15) 0.0413(18) 0.0431(19) -0.0095(14) 0.0097(14) -0.0056(12)
O3 0.0361(16) 0.0374(17) 0.0349(17) 0.0042(14) 0.0060(14) 0.0074(13)
O4 0.0426(17) 0.0443(19) 0.0308(17) -0.0049(14) 0.0068(15) 0.0030(14)
C1 0.0232(19) 0.030(2) 0.031(2) 0.0014(17) 0.0034(18) 0.0035(15)
C2 0.024(2) 0.038(2) 0.047(3) -0.009(2) 0.006(2) -0.0040(17)
C3 0.033(2) 0.025(2) 0.033(2) -0.0066(17) 0.0061(19) -0.0034(16)
C4 0.035(2) 0.034(2) 0.036(2) -0.0029(18) 0.002(2) -0.0005(18)
C11 0.0204(17) 0.028(2) 0.034(2) -0.0072(17) 0.0039(17) 0.0038(15)
C12 0.030(2) 0.053(3) 0.041(3) -0.002(2) 0.002(2) -0.009(2)
C13 0.036(3) 0.068(4) 0.060(4) -0.007(3) 0.019(3) -0.015(2)
C14 0.023(2) 0.065(4) 0.082(4) -0.021(3) 0.005(3) -0.004(2)
C15 0.031(2) 0.065(4) 0.067(4) -0.003(3) -0.012(3) 0.013(2)
C16 0.032(2) 0.041(3) 0.049(3) 0.002(2) 0.000(2) 0.0075(19)
C17 0.0252(19) 0.0235(19) 0.032(2) 0.0013(16) 0.0034(17) 0.0035(15)
C18 0.0231(19) 0.025(2) 0.035(2) -0.0012(16) -0.0013(17) 0.0018(15)

loop_
_geom_bond_atom_site_label_1
_geom_bond_atom_site_label_2
_geom_bond_site_symmetry_1
_geom_bond_site_symmetry_2
_geom_bond_distance
_geom_bond_publ_flag
Ag1 O2 . . 2.346(3) y
Ag1 S1 . . 2.5277(10) y
Ag1 S1 . 4_576 2.5887(10) y
Ag1 Ag2 . . 3.3212(6) y
Ag2 O1 . . 2.234(3) y
Ag2 O3 . . 2.271(3) y
Ag2 O2 . 4_575 2.485(3) y
Ag2 Ag2 . 3_665 3.1688(7) y
S1 C11 . . 1.790(4) y
S1 C17 . . 1.826(4) y
S1 Ag1 . 4_575 2.5887(10) y
F1 C2 . . 1.324(5) y
F2 C2 . . 1.350(6) y
F3 C2 . . 1.326(5) y
F4 C4 . . 1.334(5) y
F5 C4 . . 1.338(5) y
F6 C4 . . 1.323(6) y
O1 C1 . . 1.225(5) y
O2 C1 . . 1.243(5) y
O2 Ag2 . 4_576 2.485(3) y
O3 C3 . . 1.252(5) y
O4 C3 . . 1.251(6) y
C1 C2 . . 1.550(6) y
C3 C4 . . 1.538(6) y
C11 C16 . . 1.373(6) y
C11 C12 . . 1.381(7) y
C12 C13 . . 1.386(7) y
C12 H12 . . 0.94 ?
C13 C14 . . 1.392(9) y
C13 H13 . . 0.94 ?
C14 C15 . . 1.348(9) y
C14 H14 . . 0.94 ?
C15 C16 . . 1.389(7) y
C15 H15 . . 0.94 ?
C16 H16 . . 0.94 ?
C17 C18 . . 1.520(5) y
C17 H17a . . 0.98 ?
C17 H17b . . 0.98 ?
C18 C18 . 3_675 1.517(8) y
C18 H18a . . 0.98 ?
C18 H18b . . 0.98 ?
